data_7714958
loop_
_publ_author_name
'Stogniy, Marina Yu'
'Anufriev, Sergey A.'
'Bogdanova, Ekaterina V.'
'Gorodetskaya, Nadezhda A.'
'Anisimov, Alexei A.'
'Suponitsky, Kyrill Yu'
'Grishin, Ivan D.'
'Sivaev, Igor B.'

_publ_section_title
;
 Charge-compensated <i>nido</i>-carborane derivatives in the synthesis of
 iron(II) bis(dicarbollide) complexes.
;
_journal_issue 7
_journal_name_full 'Dalton transactions (Cambridge, England : 2003)'
_journal_page_first 3363
_journal_page_last 3376
_journal_paper_doi 10.1039/d3dt03549b
_journal_volume 53
_journal_year 2024
_chemical_formula_moiety 'C12 H36 B18 Fe O4'
_chemical_formula_sum 'C12 H36 B18 Fe O4'
_chemical_formula_weight 494.84
_space_group_crystal_system monoclinic
_space_group_IT_number 14
_space_group_name_Hall '-P 2ybc'
_space_group_name_H-M_alt 'P 1 21/c 1'
_atom_sites_solution_hydrogens mixed
_atom_sites_solution_primary direct
_atom_sites_solution_secondary difmap
_audit_creation_method SHELXL-2014/6
_audit_update_record
;
2023-07-01 deposited with the CCDC.	2024-01-05 downloaded from the CCDC.
;
_cell_angle_alpha 90
_cell_angle_beta 98.053(2)
_cell_angle_gamma 90
_cell_formula_units_Z 2
_cell_length_a 10.3079(6)
_cell_length_b 7.8554(5)
_cell_length_c 14.9390(9)
_cell_measurement_reflns_used 2680
_cell_measurement_temperature 120(2)
_cell_measurement_theta_max 25.76
_cell_measurement_theta_min 2.75
_cell_volume 1197.72(13)
_computing_cell_refinement 'SAINT (Bruker, 2014)'
_computing_data_collection 'APEX (Bruker, 2014)'
_computing_data_reduction 'SAINT (Bruker, 2014)'
_computing_molecular_graphics 'SHELXL-2014/6 (Sheldrick, 2014)'
_computing_publication_material 'SHELXL-2014/6 (Sheldrick, 2014) and PLATON (Spek, 2009)'
_computing_structure_refinement 'SHELXL-2014/6 (Sheldrick, 2014)'
_computing_structure_solution 'SHELXL-2014/6 (Sheldrick, 2014)'
_diffrn_ambient_temperature 120(2)
_diffrn_measured_fraction_theta_full 0.996
_diffrn_measured_fraction_theta_max 0.996
_diffrn_measurement_device_type 'Bruker APEX-II CCD'
_diffrn_measurement_method '\f and \w scans'
_diffrn_radiation_type MoK\a
_diffrn_radiation_wavelength 0.71073
_diffrn_reflns_av_R_equivalents 0.0682
_diffrn_reflns_av_unetI/netI 0.0596
_diffrn_reflns_Laue_measured_fraction_full 0.996
_diffrn_reflns_Laue_measured_fraction_max 0.996
_diffrn_reflns_limit_h_max 12
_diffrn_reflns_limit_h_min -12
_diffrn_reflns_limit_k_max 9
_diffrn_reflns_limit_k_min -9
_diffrn_reflns_limit_l_max 18
_diffrn_reflns_limit_l_min -18
_diffrn_reflns_number 11730
_diffrn_reflns_point_group_measured_fraction_full 0.996
_diffrn_reflns_point_group_measured_fraction_max 0.996
_diffrn_reflns_theta_full 25.242
_diffrn_reflns_theta_max 26.036
_diffrn_reflns_theta_min 3.441
_diffrn_source 'sealed tube'
_exptl_absorpt_coefficient_mu 0.651
_exptl_absorpt_correction_T_max 0.987
_exptl_absorpt_correction_T_min 0.884
_exptl_absorpt_correction_type multi-scan
_exptl_absorpt_process_details 'SADABS-2014/5 (Bruker,2014/5)'
_exptl_crystal_colour red-orange
_exptl_crystal_density_diffrn 1.372
_exptl_crystal_description plate
_exptl_crystal_F_000 512
_exptl_crystal_size_max 0.180
_exptl_crystal_size_mid 0.12
_exptl_crystal_size_min 0.02
_refine_diff_density_max 0.361
_refine_diff_density_min -0.390
_refine_diff_density_rms 0.064
_refine_ls_extinction_method none
_refine_ls_goodness_of_fit_ref 1.035
_refine_ls_hydrogen_treatment mixed
_refine_ls_matrix_type full
_refine_ls_number_parameters 200
_refine_ls_number_reflns 2353
_refine_ls_number_restraints 0
_refine_ls_restrained_S_all 1.035
_refine_ls_R_factor_all 0.0641
_refine_ls_R_factor_gt 0.0344
_refine_ls_shift/su_max 0.001
_refine_ls_shift/su_mean 0.000
_refine_ls_structure_factor_coef Fsqd
_refine_ls_weighting_details 'w=1/[\s^2^(Fo^2^)+(0.0431P)^2^] where P=(Fo^2^+2Fc^2^)/3'
_refine_ls_weighting_scheme calc
_refine_ls_wR_factor_gt 0.0763
_refine_ls_wR_factor_ref 0.0857
_reflns_Friedel_coverage 0.000
_reflns_number_gt 1711
_reflns_number_total 2353
_reflns_threshold_expression 'I > 2\s(I)'
_cod_data_source_file d3dt03549b2.cif
_cod_data_source_block siv59
_cod_depositor_comments 'Adding full bibliography for 7714955--7714960.cif.'
_cod_original_sg_symbol_H-M 'P 21/c'
_cod_database_code 7714958
_shelx_space_group_comment
;
The symmetry employed for this shelxl refinement is uniquely defined
by the following loop, which should always be used as a source of
symmetry information in preference to the above space-group names.
They are only intended as comments.
;
_shelxl_version_number 2014/6

loop_
_space_group_symop_operation_xyz
'x, y, z'
'-x, y+1/2, -z+1/2'
'-x, -y, -z'
'x, -y-1/2, z-1/2'

loop_
_atom_site_label
_atom_site_type_symbol
_atom_site_fract_x
_atom_site_fract_y
_atom_site_fract_z
_atom_site_U_iso_or_equiv
_atom_site_adp_type
_atom_site_occupancy
_atom_site_site_symmetry_order
_atom_site_calc_flag
_atom_site_refinement_flags_posn
_atom_site_refinement_flags_adp
_atom_site_refinement_flags_occupancy
_atom_site_disorder_assembly
_atom_site_disorder_group
Fe1 Fe 0.0000 0.0000 0.5000 0.01077(14) Uani 1 2 d S . P . .
O1 O 0.27302(13) -0.11120(18) 0.59551(9) 0.0131(3) Uani 1 1 d . . . . .
O2 O 0.41738(15) -0.3155(2) 0.72872(10) 0.0226(4) Uani 1 1 d . . . . .
C1 C 0.0293(2) 0.0856(3) 0.37583(15) 0.0133(5) Uani 1 1 d . . . . .
C2 C 0.0244(2) 0.2362(3) 0.44954(14) 0.0142(5) Uani 1 1 d . . . . .
C3 C 0.3295(2) -0.0385(3) 0.68429(14) 0.0190(6) Uani 1 1 d . . . . .
H3A H 0.2735 0.0548 0.7016 0.023 Uiso 1 1 calc R U . . .
H3B H 0.4182 0.0076 0.6812 0.023 Uiso 1 1 calc R U . . .
C4 C 0.3362(2) -0.1811(3) 0.75205(15) 0.0214(5) Uani 1 1 d . . . . .
H4A H 0.3712 -0.1371 0.8127 0.026 Uiso 1 1 calc R U . . .
H4B H 0.2468 -0.2253 0.7546 0.026 Uiso 1 1 calc R U . . .
C6 C 0.3644(2) -0.3830(3) 0.64299(15) 0.0211(5) Uani 1 1 d . . . . .
H6A H 0.2754 -0.4277 0.6461 0.025 Uiso 1 1 calc R U . . .
H6B H 0.4197 -0.4788 0.6276 0.025 Uiso 1 1 calc R U . . .
C7 C 0.3575(2) -0.2500(3) 0.57013(15) 0.0164(5) Uani 1 1 d . . . . .
H7A H 0.4462 -0.2060 0.5651 0.020 Uiso 1 1 calc R U . . .
H7B H 0.3201 -0.2992 0.5111 0.020 Uiso 1 1 calc R U . . .
B4 B 0.1375(2) -0.0688(3) 0.41463(17) 0.0135(5) Uani 1 1 d . . . . .
B5 B 0.1743(2) 0.0850(3) 0.33281(18) 0.0163(6) Uani 1 1 d . . . . .
B6 B 0.0982(3) 0.2797(3) 0.35427(18) 0.0183(6) Uani 1 1 d . . . . .
B7 B 0.1297(2) 0.1991(3) 0.54540(17) 0.0148(6) Uani 1 1 d . . . . .
B8 B 0.2080(2) 0.0092(3) 0.52078(16) 0.0124(5) Uani 1 1 d . . . . .
B9 B 0.2935(2) 0.0400(3) 0.42616(17) 0.0147(6) Uani 1 1 d . . . . .
B10 B 0.2666(3) 0.2538(3) 0.38972(18) 0.0177(6) Uani 1 1 d . . . . .
B11 B 0.1665(3) 0.3509(3) 0.46209(18) 0.0173(6) Uani 1 1 d . . . . .
B12 B 0.2887(3) 0.2057(3) 0.50707(18) 0.0154(6) Uani 1 1 d . . . . .
H1 H -0.044(2) 0.066(3) 0.3330(14) 0.013(6) Uiso 1 1 d . . . . .
H2 H -0.054(2) 0.304(3) 0.4455(14) 0.017(6) Uiso 1 1 d . . . . .
H4 H 0.1299(19) -0.200(3) 0.3923(14) 0.014(6) Uiso 1 1 d . . . . .
H5 H 0.1771(19) 0.048(2) 0.2672(14) 0.012(6) Uiso 1 1 d . . . . .
H6 H 0.0445(19) 0.358(3) 0.3010(13) 0.014(6) Uiso 1 1 d . . . . .
H7 H 0.1145(19) 0.256(3) 0.6120(14) 0.016(6) Uiso 1 1 d . . . . .
H9 H 0.381(2) -0.033(2) 0.4192(14) 0.015(6) Uiso 1 1 d . . . . .
H10 H 0.336(2) 0.323(3) 0.3582(14) 0.022(6) Uiso 1 1 d . . . . .
H11 H 0.1594(19) 0.491(3) 0.4780(14) 0.015(6) Uiso 1 1 d . . . . .
H12 H 0.3745(19) 0.246(3) 0.5545(13) 0.011(6) Uiso 1 1 d . . . . .

loop_
_atom_site_aniso_label
_atom_site_aniso_U_11
_atom_site_aniso_U_22
_atom_site_aniso_U_33
_atom_site_aniso_U_23
_atom_site_aniso_U_13
_atom_site_aniso_U_12
Fe1 0.0095(2) 0.0121(2) 0.0109(2) -0.0006(2) 0.00207(17) -0.0004(2)
O1 0.0131(8) 0.0143(8) 0.0113(8) -0.0004(6) -0.0009(6) 0.0018(6)
O2 0.0211(9) 0.0247(9) 0.0204(9) 0.0050(7) -0.0021(7) 0.0030(7)
C1 0.0115(12) 0.0155(12) 0.0123(11) -0.0004(10) -0.0005(10) 0.0007(10)
C2 0.0139(12) 0.0131(12) 0.0156(12) 0.0003(9) 0.0024(10) 0.0012(9)
C3 0.0218(13) 0.0209(14) 0.0120(11) -0.0043(9) -0.0052(10) -0.0011(9)
C4 0.0247(13) 0.0248(14) 0.0135(12) 0.0005(10) -0.0014(10) -0.0008(11)
C6 0.0215(13) 0.0187(13) 0.0222(13) 0.0018(10) 0.0005(11) 0.0037(10)
C7 0.0142(12) 0.0154(12) 0.0205(12) -0.0013(10) 0.0055(10) 0.0052(9)
B4 0.0126(13) 0.0156(13) 0.0123(13) -0.0019(11) 0.0017(11) 0.0012(11)
B5 0.0151(14) 0.0213(14) 0.0134(14) 0.0035(12) 0.0055(11) 0.0027(11)
B6 0.0170(14) 0.0188(14) 0.0195(14) 0.0048(12) 0.0041(12) 0.0005(11)
B7 0.0147(13) 0.0156(13) 0.0142(13) -0.0005(11) 0.0018(11) -0.0015(11)
B8 0.0107(11) 0.0133(12) 0.0130(12) 0.0011(11) 0.0004(10) -0.0011(11)
B9 0.0126(13) 0.0167(15) 0.0156(13) 0.0011(10) 0.0048(11) 0.0014(10)
B10 0.0129(14) 0.0209(15) 0.0203(15) 0.0059(12) 0.0054(12) 0.0004(11)
B11 0.0160(14) 0.0119(14) 0.0242(15) 0.0016(12) 0.0037(12) -0.0005(10)
B12 0.0130(13) 0.0153(13) 0.0175(14) -0.0007(11) 0.0010(11) -0.0013(10)

loop_
_atom_type_symbol
_atom_type_description
_atom_type_scat_dispersion_real
_atom_type_scat_dispersion_imag
_atom_type_scat_source
C C 0.0033 0.0016 'International Tables Vol C Tables 4.2.6.8 and 6.1.1.4'
H H 0.0000 0.0000 'International Tables Vol C Tables 4.2.6.8 and 6.1.1.4'
B B 0.0013 0.0007 'International Tables Vol C Tables 4.2.6.8 and 6.1.1.4'
O O 0.0106 0.0060 'International Tables Vol C Tables 4.2.6.8 and 6.1.1.4'
Fe Fe 0.3463 0.8444 'International Tables Vol C Tables 4.2.6.8 and 6.1.1.4'

loop_
_geom_angle_atom_site_label_1
_geom_angle_atom_site_label_2
_geom_angle_atom_site_label_3
_geom_angle
_geom_angle_site_symmetry_1
_geom_angle_site_symmetry_3
_geom_angle_publ_flag
C2 Fe1 C2 180.0 . 3_556 ?
C2 Fe1 C1 132.99(8) . 3_556 ?
C2 Fe1 C1 47.01(8) 3_556 3_556 ?
C2 Fe1 C1 47.01(8) . . ?
C2 Fe1 C1 132.99(8) 3_556 . ?
C1 Fe1 C1 180.0 3_556 . ?
C2 Fe1 B4 96.85(10) . 3_556 ?
C2 Fe1 B4 83.15(10) 3_556 3_556 ?
C1 Fe1 B4 48.26(9) 3_556 3_556 ?
C1 Fe1 B4 131.74(9) . 3_556 ?
C2 Fe1 B4 83.15(10) . . ?
C2 Fe1 B4 96.85(10) 3_556 . ?
C1 Fe1 B4 131.74(9) 3_556 . ?
C1 Fe1 B4 48.26(9) . . ?
B4 Fe1 B4 180.0 3_556 . ?
C2 Fe1 B7 131.63(9) . 3_556 ?
C2 Fe1 B7 48.37(9) 3_556 3_556 ?
C1 Fe1 B7 83.10(10) 3_556 3_556 ?
C1 Fe1 B7 96.90(10) . 3_556 ?
B4 Fe1 B7 86.25(10) 3_556 3_556 ?
B4 Fe1 B7 93.75(10) . 3_556 ?
C2 Fe1 B7 48.37(9) . . ?
C2 Fe1 B7 131.63(9) 3_556 . ?
C1 Fe1 B7 96.90(10) 3_556 . ?
C1 Fe1 B7 83.10(10) . . ?
B4 Fe1 B7 93.75(10) 3_556 . ?
B4 Fe1 B7 86.25(10) . . ?
B7 Fe1 B7 180.0 3_556 . ?
C2 Fe1 B8 98.73(9) . 3_556 ?
C2 Fe1 B8 81.27(9) 3_556 3_556 ?
C1 Fe1 B8 81.17(9) 3_556 3_556 ?
C1 Fe1 B8 98.83(9) . 3_556 ?
B4 Fe1 B8 49.15(9) 3_556 3_556 ?
B4 Fe1 B8 130.85(9) . 3_556 ?
B7 Fe1 B8 49.12(10) 3_556 3_556 ?
B7 Fe1 B8 130.88(10) . 3_556 ?
C2 Fe1 B8 81.27(9) . . ?
C2 Fe1 B8 98.73(9) 3_556 . ?
C1 Fe1 B8 98.83(9) 3_556 . ?
C1 Fe1 B8 81.17(9) . . ?
B4 Fe1 B8 130.85(9) 3_556 . ?
B4 Fe1 B8 49.15(9) . . ?
B7 Fe1 B8 130.88(10) 3_556 . ?
B7 Fe1 B8 49.12(10) . . ?
B8 Fe1 B8 180.0 3_556 . ?
C7 O1 C3 109.95(15) . . ?
C7 O1 B8 118.60(16) . . ?
C3 O1 B8 119.10(16) . . ?
C6 O2 C4 109.43(16) . . ?
C2 C1 B4 111.79(17) . . ?
C2 C1 B5 111.67(17) . . ?
B4 C1 B5 63.75(15) . . ?
C2 C1 B6 62.38(14) . . ?
B4 C1 B6 115.22(18) . . ?
B5 C1 B6 61.87(14) . . ?
C2 C1 Fe1 66.38(11) . . ?
B4 C1 Fe1 68.05(11) . . ?
B5 C1 Fe1 126.27(15) . . ?
B6 C1 Fe1 125.28(15) . . ?
C2 C1 H1 119.1(13) . . ?
B4 C1 H1 123.2(13) . . ?
B5 C1 H1 114.3(13) . . ?
B6 C1 H1 109.5(13) . . ?
Fe1 C1 H1 111.0(13) . . ?
C1 C2 B7 111.76(17) . . ?
C1 C2 B11 110.60(17) . . ?
B7 C2 B11 63.92(14) . . ?
C1 C2 B6 61.91(14) . . ?
B7 C2 B6 115.01(17) . . ?
B11 C2 B6 61.26(14) . . ?
C1 C2 Fe1 66.61(11) . . ?
B7 C2 Fe1 68.14(11) . . ?
B11 C2 Fe1 126.16(15) . . ?
B6 C2 Fe1 125.05(15) . . ?
C1 C2 H2 117.9(13) . . ?
B7 C2 H2 125.4(13) . . ?
B11 C2 H2 114.3(13) . . ?
B6 C2 H2 107.3(13) . . ?
Fe1 C2 H2 112.6(13) . . ?
O1 C3 C4 106.81(17) . . ?
O1 C3 H3A 110.4 . . ?
C4 C3 H3A 110.4 . . ?
O1 C3 H3B 110.4 . . ?
C4 C3 H3B 110.4 . . ?
H3A C3 H3B 108.6 . . ?
O2 C4 C3 111.17(18) . . ?
O2 C4 H4A 109.4 . . ?
C3 C4 H4A 109.4 . . ?
O2 C4 H4B 109.4 . . ?
C3 C4 H4B 109.4 . . ?
H4A C4 H4B 108.0 . . ?
O2 C6 C7 111.50(18) . . ?
O2 C6 H6A 109.3 . . ?
C7 C6 H6A 109.3 . . ?
O2 C6 H6B 109.3 . . ?
C7 C6 H6B 109.3 . . ?
H6A C6 H6B 108.0 . . ?
O1 C7 C6 107.26(17) . . ?
O1 C7 H7A 110.3 . . ?
C6 C7 H7A 110.3 . . ?
O1 C7 H7B 110.3 . . ?
C6 C7 H7B 110.3 . . ?
H7A C7 H7B 108.5 . . ?
C1 B4 B8 103.19(18) . . ?
C1 B4 B5 58.49(13) . . ?
B8 B4 B5 106.23(18) . . ?
C1 B4 B9 103.22(18) . . ?
B8 B4 B9 60.01(14) . . ?
B5 B4 B9 58.49(14) . . ?
C1 B4 Fe1 63.68(11) . . ?
B8 B4 Fe1 65.96(11) . . ?
B5 B4 Fe1 117.62(16) . . ?
B9 B4 Fe1 119.09(15) . . ?
C1 B4 H4 124.0(11) . . ?
B8 B4 H4 127.8(11) . . ?
B5 B4 H4 116.3(11) . . ?
B9 B4 H4 120.3(11) . . ?
Fe1 B4 H4 113.9(11) . . ?
C1 B5 B9 104.65(17) . . ?
C1 B5 B6 59.73(14) . . ?
B9 B5 B6 107.94(19) . . ?
C1 B5 B10 104.87(18) . . ?
B9 B5 B10 60.22(14) . . ?
B6 B5 B10 59.32(14) . . ?
C1 B5 B4 57.76(14) . . ?
B9 B5 B4 61.07(14) . . ?
B6 B5 B4 108.49(18) . . ?
B10 B5 B4 109.03(18) . . ?
C1 B5 H5 120.2(11) . . ?
B9 B5 H5 126.1(11) . . ?
B6 B5 H5 119.4(11) . . ?
B10 B5 H5 125.6(11) . . ?
B4 B5 H5 119.7(11) . . ?
C1 B6 C2 55.71(13) . . ?
C1 B6 B10 104.86(18) . . ?
C2 B6 B10 104.96(18) . . ?
C1 B6 B11 103.43(18) . . ?
C2 B6 B11 58.49(14) . . ?
B10 B6 B11 60.50(15) . . ?
C1 B6 B5 58.40(14) . . ?
C2 B6 B5 103.55(17) . . ?
B10 B6 B5 60.62(15) . . ?
B11 B6 B5 108.10(18) . . ?
C1 B6 H6 116.9(11) . . ?
C2 B6 H6 118.1(10) . . ?
B10 B6 H6 131.6(11) . . ?
B11 B6 H6 125.8(11) . . ?
B5 B6 H6 123.2(11) . . ?
C2 B7 B8 103.14(17) . . ?
C2 B7 B11 58.34(13) . . ?
B8 B7 B11 105.66(18) . . ?
C2 B7 B12 103.21(17) . . ?
B8 B7 B12 59.78(14) . . ?
B11 B7 B12 58.34(14) . . ?
C2 B7 Fe1 63.49(11) . . ?
B8 B7 Fe1 65.94(11) . . ?
B11 B7 Fe1 117.03(16) . . ?
B12 B7 Fe1 118.77(15) . . ?
C2 B7 H7 121.9(10) . . ?
B8 B7 H7 130.4(10) . . ?
B11 B7 H7 114.8(11) . . ?
B12 B7 H7 121.0(10) . . ?
Fe1 B7 H7 114.8(10) . . ?
O1 B8 B7 122.29(18) . . ?
O1 B8 B4 121.43(19) . . ?
B7 B8 B4 109.89(17) . . ?
O1 B8 B12 116.89(17) . . ?
B7 B8 B12 61.57(14) . . ?
B4 B8 B12 109.81(18) . . ?
O1 B8 B9 116.33(17) . . ?
B7 B8 B9 110.03(18) . . ?
B4 B8 B9 61.34(14) . . ?
B12 B8 B9 60.00(14) . . ?
O1 B8 Fe1 114.36(14) . . ?
B7 B8 Fe1 64.94(11) . . ?
B4 B8 Fe1 64.89(11) . . ?
B12 B8 Fe1 119.44(15) . . ?
B9 B8 Fe1 119.30(14) . . ?
B5 B9 B10 60.37(14) . . ?
B5 B9 B12 107.94(18) . . ?
B10 B9 B12 59.93(14) . . ?
B5 B9 B8 106.70(17) . . ?
B10 B9 B8 107.36(18) . . ?
B12 B9 B8 59.87(14) . . ?
B5 B9 B4 60.44(14) . . ?
B10 B9 B4 108.66(18) . . ?
B12 B9 B4 107.54(17) . . ?
B8 B9 B4 58.65(13) . . ?
B5 B9 H9 121.9(11) . . ?
B10 B9 H9 124.4(11) . . ?
B12 B9 H9 123.4(11) . . ?
B8 B9 H9 120.9(11) . . ?
B4 B9 H9 118.9(11) . . ?
B6 B10 B11 59.81(15) . . ?
B6 B10 B9 107.89(18) . . ?
B11 B10 B9 107.43(18) . . ?
B6 B10 B12 107.87(18) . . ?
B11 B10 B12 59.56(14) . . ?
B9 B10 B12 60.21(14) . . ?
B6 B10 B5 60.07(15) . . ?
B11 B10 B5 107.13(18) . . ?
B9 B10 B5 59.41(14) . . ?
B12 B10 B5 107.41(18) . . ?
B6 B10 H10 120.6(11) . . ?
B11 B10 H10 122.6(12) . . ?
B9 B10 H10 122.3(12) . . ?
B12 B10 H10 123.0(11) . . ?
B5 B10 H10 121.4(12) . . ?
C2 B11 B6 60.25(14) . . ?
C2 B11 B12 104.88(17) . . ?
B6 B11 B12 108.48(18) . . ?
C2 B11 B10 105.68(18) . . ?
B6 B11 B10 59.70(15) . . ?
B12 B11 B10 60.44(15) . . ?
C2 B11 B7 57.74(13) . . ?
B6 B11 B7 109.04(18) . . ?
B12 B11 B7 61.07(14) . . ?
B10 B11 B7 109.51(18) . . ?
C2 B11 H11 117.2(11) . . ?
B6 B11 H11 118.2(10) . . ?
B12 B11 H11 127.9(10) . . ?
B10 B11 H11 127.5(11) . . ?
B7 B11 H11 118.3(11) . . ?
B11 B12 B10 60.00(14) . . ?
B11 B12 B8 106.55(18) . . ?
B10 B12 B8 107.51(18) . . ?
B11 B12 B9 107.49(18) . . ?
B10 B12 B9 59.86(14) . . ?
B8 B12 B9 60.13(14) . . ?
B11 B12 B7 60.59(14) . . ?
B10 B12 B7 108.78(18) . . ?
B8 B12 B7 58.66(14) . . ?
B9 B12 B7 107.79(18) . . ?
B11 B12 H12 121.9(11) . . ?
B10 B12 H12 123.8(10) . . ?
B8 B12 H12 121.4(10) . . ?
B9 B12 H12 123.4(10) . . ?
B7 B12 H12 119.1(10) . . ?

loop_
_geom_bond_atom_site_label_1
_geom_bond_atom_site_label_2
_geom_bond_distance
_geom_bond_site_symmetry_2
_geom_bond_publ_flag
Fe1 C2 2.031(2) . ?
Fe1 C2 2.031(2) 3_556 ?
Fe1 C1 2.035(2) 3_556 ?
Fe1 C1 2.035(2) . ?
Fe1 B4 2.106(3) 3_556 ?
Fe1 B4 2.106(3) . ?
Fe1 B7 2.107(3) 3_556 ?
Fe1 B7 2.107(3) . ?
Fe1 B8 2.124(2) 3_556 ?
Fe1 B8 2.124(2) . ?
O1 C7 1.478(2) . ?
O1 C3 1.486(2) . ?
O1 B8 1.543(3) . ?
O2 C6 1.422(3) . ?
O2 C4 1.421(3) . ?
C1 C2 1.622(3) . ?
C1 B4 1.694(3) . ?
C1 B5 1.708(3) . ?
C1 B6 1.732(3) . ?
C1 H1 0.94(2) . ?
C2 B7 1.697(3) . ?
C2 B11 1.708(3) . ?
C2 B6 1.739(3) . ?
C2 H2 0.96(2) . ?
C3 C4 1.505(3) . ?
C3 H3A 0.9900 . ?
C3 H3B 0.9900 . ?
C4 H4A 0.9900 . ?
C4 H4B 0.9900 . ?
C6 C7 1.503(3) . ?
C6 H6A 0.9900 . ?
C6 H6B 0.9900 . ?
C7 H7A 0.9900 . ?
C7 H7B 0.9900 . ?
B4 B8 1.759(3) . ?
B4 B5 1.796(4) . ?
B4 B9 1.807(3) . ?
B4 H4 1.08(2) . ?
B5 B9 1.761(4) . ?
B5 B6 1.768(4) . ?
B5 B10 1.778(4) . ?
B5 H5 1.03(2) . ?
B6 B10 1.755(4) . ?
B6 B11 1.757(4) . ?
B6 H6 1.09(2) . ?
B7 B8 1.759(4) . ?
B7 B11 1.802(4) . ?
B7 B12 1.811(4) . ?
B7 H7 1.12(2) . ?
B8 B12 1.779(4) . ?
B8 B9 1.784(3) . ?
B9 B10 1.775(4) . ?
B9 B12 1.782(4) . ?
B9 H9 1.09(2) . ?
B10 B11 1.769(4) . ?
B10 B12 1.776(4) . ?
B10 H10 1.06(2) . ?
B11 B12 1.761(4) . ?
B11 H11 1.13(2) . ?
B12 H12 1.099(19) . ?

loop_
_geom_torsion_atom_site_label_1
_geom_torsion_atom_site_label_2
_geom_torsion_atom_site_label_3
_geom_torsion_atom_site_label_4
_geom_torsion
_geom_torsion_site_symmetry_1
_geom_torsion_site_symmetry_2
_geom_torsion_site_symmetry_3
_geom_torsion_site_symmetry_4
_geom_torsion_publ_flag
B4 C1 C2 B7 0.3(2) . . . . ?
B5 C1 C2 B7 -69.0(2) . . . . ?
B6 C1 C2 B7 -107.64(19) . . . . ?
Fe1 C1 C2 B7 52.45(14) . . . . ?
B4 C1 C2 B11 69.5(2) . . . . ?
B5 C1 C2 B11 0.2(2) . . . . ?
B6 C1 C2 B11 -38.47(17) . . . . ?
Fe1 C1 C2 B11 121.61(16) . . . . ?
B4 C1 C2 B6 108.0(2) . . . . ?
B5 C1 C2 B6 38.69(17) . . . . ?
Fe1 C1 C2 B6 160.09(14) . . . . ?
B4 C1 C2 Fe1 -52.11(15) . . . . ?
B5 C1 C2 Fe1 -121.40(17) . . . . ?
B6 C1 C2 Fe1 -160.09(14) . . . . ?
C7 O1 C3 C4 -60.1(2) . . . . ?
B8 O1 C3 C4 158.17(17) . . . . ?
C6 O2 C4 C3 -61.2(2) . . . . ?
O1 C3 C4 O2 60.6(2) . . . . ?
C4 O2 C6 C7 60.6(2) . . . . ?
C3 O1 C7 C6 59.7(2) . . . . ?
B8 O1 C7 C6 -158.40(17) . . . . ?
O2 C6 C7 O1 -59.7(2) . . . . ?
C2 C1 B4 B8 -3.1(2) . . . . ?
B5 C1 B4 B8 101.13(18) . . . . ?
B6 C1 B4 B8 65.5(2) . . . . ?
Fe1 C1 B4 B8 -54.35(13) . . . . ?
C2 C1 B4 B5 -104.26(19) . . . . ?
B6 C1 B4 B5 -35.58(18) . . . . ?
Fe1 C1 B4 B5 -155.48(15) . . . . ?
C2 C1 B4 B9 -64.9(2) . . . . ?
B5 C1 B4 B9 39.31(16) . . . . ?
B6 C1 B4 B9 3.7(2) . . . . ?
Fe1 C1 B4 B9 -116.17(15) . . . . ?
C2 C1 B4 Fe1 51.22(14) . . . . ?
B5 C1 B4 Fe1 155.48(15) . . . . ?
B6 C1 B4 Fe1 119.90(17) . . . . ?
C2 C1 B5 B9 63.6(2) . . . . ?
B4 C1 B5 B9 -40.88(17) . . . . ?
B6 C1 B5 B9 102.48(19) . . . . ?
Fe1 C1 B5 B9 -12.4(3) . . . . ?
C2 C1 B5 B6 -38.91(17) . . . . ?
B4 C1 B5 B6 -143.35(19) . . . . ?
Fe1 C1 B5 B6 -114.84(19) . . . . ?
C2 C1 B5 B10 1.1(2) . . . . ?
B4 C1 B5 B10 -103.38(19) . . . . ?
B6 C1 B5 B10 39.98(17) . . . . ?
Fe1 C1 B5 B10 -74.9(2) . . . . ?
C2 C1 B5 B4 104.45(19) . . . . ?
B6 C1 B5 B4 143.35(19) . . . . ?
Fe1 C1 B5 B4 28.52(17) . . . . ?
B8 B4 B5 C1 -95.76(18) . . . . ?
B9 B4 B5 C1 -133.66(19) . . . . ?
Fe1 B4 B5 C1 -24.83(15) . . . . ?
C1 B4 B5 B9 133.66(19) . . . . ?
B8 B4 B5 B9 37.90(16) . . . . ?
Fe1 B4 B5 B9 108.84(18) . . . . ?
C1 B4 B5 B6 32.93(17) . . . . ?
B8 B4 B5 B6 -62.8(2) . . . . ?
B9 B4 B5 B6 -100.7(2) . . . . ?
Fe1 B4 B5 B6 8.1(2) . . . . ?
C1 B4 B5 B10 95.94(19) . . . . ?
B8 B4 B5 B10 0.2(2) . . . . ?
B9 B4 B5 B10 -37.72(16) . . . . ?
Fe1 B4 B5 B10 71.1(2) . . . . ?
B4 C1 B6 C2 -102.52(19) . . . . ?
B5 C1 B6 C2 -138.80(18) . . . . ?
Fe1 C1 B6 C2 -22.47(16) . . . . ?
C2 C1 B6 B10 98.19(19) . . . . ?
B4 C1 B6 B10 -4.3(2) . . . . ?
B5 C1 B6 B10 -40.61(17) . . . . ?
Fe1 C1 B6 B10 75.7(2) . . . . ?
C2 C1 B6 B11 35.60(16) . . . . ?
B4 C1 B6 B11 -66.9(2) . . . . ?
B5 C1 B6 B11 -103.19(19) . . . . ?
Fe1 C1 B6 B11 13.1(2) . . . . ?
C2 C1 B6 B5 138.80(18) . . . . ?
B4 C1 B6 B5 36.28(18) . . . . ?
Fe1 C1 B6 B5 116.32(19) . . . . ?
B7 C2 B6 C1 102.39(19) . . . . ?
B11 C2 B6 C1 138.38(18) . . . . ?
Fe1 C2 B6 C1 22.45(16) . . . . ?
C1 C2 B6 B10 -97.99(19) . . . . ?
B7 C2 B6 B10 4.4(2) . . . . ?
B11 C2 B6 B10 40.39(17) . . . . ?
Fe1 C2 B6 B10 -75.5(2) . . . . ?
C1 C2 B6 B11 -138.38(18) . . . . ?
B7 C2 B6 B11 -35.99(18) . . . . ?
Fe1 C2 B6 B11 -115.93(19) . . . . ?
C1 C2 B6 B5 -35.25(16) . . . . ?
B7 C2 B6 B5 67.1(2) . . . . ?
B11 C2 B6 B5 103.13(19) . . . . ?
Fe1 C2 B6 B5 -12.8(2) . . . . ?
B9 B5 B6 C1 -96.83(19) . . . . ?
B10 B5 B6 C1 -133.78(19) . . . . ?
B4 B5 B6 C1 -32.16(16) . . . . ?
C1 B5 B6 C2 34.05(15) . . . . ?
B9 B5 B6 C2 -62.8(2) . . . . ?
B10 B5 B6 C2 -99.73(19) . . . . ?
B4 B5 B6 C2 1.9(2) . . . . ?
C1 B5 B6 B10 133.78(19) . . . . ?
B9 B5 B6 B10 36.95(17) . . . . ?
B4 B5 B6 B10 101.6(2) . . . . ?
C1 B5 B6 B11 94.92(19) . . . . ?
B9 B5 B6 B11 -1.9(2) . . . . ?
B10 B5 B6 B11 -38.86(17) . . . . ?
B4 B5 B6 B11 62.8(2) . . . . ?
C1 C2 B7 B8 2.6(2) . . . . ?
B11 C2 B7 B8 -100.47(18) . . . . ?
B6 C2 B7 B8 -65.5(2) . . . . ?
Fe1 C2 B7 B8 54.25(13) . . . . ?
C1 C2 B7 B11 103.09(19) . . . . ?
B6 C2 B7 B11 35.01(18) . . . . ?
Fe1 C2 B7 B11 154.72(15) . . . . ?
C1 C2 B7 B12 64.2(2) . . . . ?
B11 C2 B7 B12 -38.90(16) . . . . ?
B6 C2 B7 B12 -3.9(2) . . . . ?
Fe1 C2 B7 B12 115.81(15) . . . . ?
C1 C2 B7 Fe1 -51.63(14) . . . . ?
B11 C2 B7 Fe1 -154.72(15) . . . . ?
B6 C2 B7 Fe1 -119.71(17) . . . . ?
C7 O1 B8 B7 -168.62(18) . . . . ?
C3 O1 B8 B7 -30.2(3) . . . . ?
C7 O1 B8 B4 42.3(3) . . . . ?
C3 O1 B8 B4 -179.27(18) . . . . ?
C7 O1 B8 B12 -96.7(2) . . . . ?
C3 O1 B8 B12 41.7(3) . . . . ?
C7 O1 B8 B9 -28.7(3) . . . . ?
C3 O1 B8 B9 109.7(2) . . . . ?
C7 O1 B8 Fe1 116.69(16) . . . . ?
C3 O1 B8 Fe1 -104.89(18) . . . . ?
C2 B7 B8 O1 -156.76(18) . . . . ?
B11 B7 B8 O1 142.87(19) . . . . ?
B12 B7 B8 O1 105.4(2) . . . . ?
Fe1 B7 B8 O1 -104.07(19) . . . . ?
C2 B7 B8 B4 -4.6(2) . . . . ?
B11 B7 B8 B4 -64.9(2) . . . . ?
B12 B7 B8 B4 -102.35(19) . . . . ?
Fe1 B7 B8 B4 48.13(14) . . . . ?
C2 B7 B8 B12 97.80(18) . . . . ?
B11 B7 B8 B12 37.42(16) . . . . ?
Fe1 B7 B8 B12 150.49(15) . . . . ?
C2 B7 B8 B9 61.2(2) . . . . ?
B11 B7 B8 B9 0.8(2) . . . . ?
B12 B7 B8 B9 -36.62(16) . . . . ?
Fe1 B7 B8 B9 113.86(15) . . . . ?
C2 B7 B8 Fe1 -52.69(12) . . . . ?
B11 B7 B8 Fe1 -113.07(16) . . . . ?
B12 B7 B8 Fe1 -150.49(15) . . . . ?
C1 B4 B8 O1 157.22(18) . . . . ?
B5 B4 B8 O1 -142.17(18) . . . . ?
B9 B4 B8 O1 -105.0(2) . . . . ?
Fe1 B4 B8 O1 104.32(18) . . . . ?
C1 B4 B8 B7 4.7(2) . . . . ?
B5 B4 B8 B7 65.3(2) . . . . ?
B9 B4 B8 B7 102.55(19) . . . . ?
Fe1 B4 B8 B7 -48.16(14) . . . . ?
C1 B4 B8 B12 -61.2(2) . . . . ?
B5 B4 B8 B12 -0.6(2) . . . . ?
B9 B4 B8 B12 36.62(16) . . . . ?
Fe1 B4 B8 B12 -114.09(16) . . . . ?
C1 B4 B8 B9 -97.81(18) . . . . ?
B5 B4 B8 B9 -37.20(16) . . . . ?
Fe1 B4 B8 B9 -150.71(15) . . . . ?
C1 B4 B8 Fe1 52.90(13) . . . . ?
B5 B4 B8 Fe1 113.51(16) . . . . ?
B9 B4 B8 Fe1 150.71(15) . . . . ?
C1 B5 B9 B10 -98.98(19) . . . . ?
B6 B5 B9 B10 -36.56(17) . . . . ?
B4 B5 B9 B10 -138.21(18) . . . . ?
C1 B5 B9 B12 -61.2(2) . . . . ?
B6 B5 B9 B12 1.2(2) . . . . ?
B10 B5 B9 B12 37.81(17) . . . . ?
B4 B5 B9 B12 -100.40(19) . . . . ?
C1 B5 B9 B8 1.8(2) . . . . ?
B6 B5 B9 B8 64.3(2) . . . . ?
B10 B5 B9 B8 100.82(19) . . . . ?
B4 B5 B9 B8 -37.39(17) . . . . ?
C1 B5 B9 B4 39.23(16) . . . . ?
B6 B5 B9 B4 101.65(19) . . . . ?
B10 B5 B9 B4 138.21(18) . . . . ?
O1 B8 B9 B5 151.32(18) . . . . ?
B7 B8 B9 B5 -64.1(2) . . . . ?
B4 B8 B9 B5 38.20(17) . . . . ?
B12 B8 B9 B5 -101.40(19) . . . . ?
Fe1 B8 B9 B5 7.7(2) . . . . ?
O1 B8 B9 B10 -145.23(19) . . . . ?
B7 B8 B9 B10 -0.7(2) . . . . ?
B4 B8 B9 B10 101.65(19) . . . . ?
B12 B8 B9 B10 -37.96(16) . . . . ?
Fe1 B8 B9 B10 71.1(2) . . . . ?
O1 B8 B9 B12 -107.3(2) . . . . ?
B7 B8 B9 B12 37.28(17) . . . . ?
B4 B8 B9 B12 139.61(18) . . . . ?
Fe1 B8 B9 B12 109.08(18) . . . . ?
O1 B8 B9 B4 113.1(2) . . . . ?
B7 B8 B9 B4 -102.32(18) . . . . ?
B12 B8 B9 B4 -139.61(18) . . . . ?
Fe1 B8 B9 B4 -30.53(16) . . . . ?
C1 B4 B9 B5 -39.31(16) . . . . ?
B8 B4 B9 B5 -137.08(19) . . . . ?
Fe1 B4 B9 B5 -106.33(19) . . . . ?
C1 B4 B9 B10 -1.6(2) . . . . ?
B8 B4 B9 B10 -99.39(19) . . . . ?
B5 B4 B9 B10 37.69(17) . . . . ?
Fe1 B4 B9 B10 -68.6(2) . . . . ?
C1 B4 B9 B12 61.8(2) . . . . ?
B8 B4 B9 B12 -36.00(17) . . . . ?
B5 B4 B9 B12 101.08(19) . . . . ?
Fe1 B4 B9 B12 -5.2(2) . . . . ?
C1 B4 B9 B8 97.77(18) . . . . ?
B5 B4 B9 B8 137.08(19) . . . . ?
Fe1 B4 B9 B8 30.75(16) . . . . ?
C1 B6 B10 B11 -97.23(19) . . . . ?
C2 B6 B10 B11 -39.40(16) . . . . ?
B5 B6 B10 B11 -136.75(19) . . . . ?
C1 B6 B10 B9 2.9(2) . . . . ?
C2 B6 B10 B9 60.8(2) . . . . ?
B11 B6 B10 B9 100.2(2) . . . . ?
B5 B6 B10 B9 -36.58(17) . . . . ?
C1 B6 B10 B12 -60.7(2) . . . . ?
C2 B6 B10 B12 -2.9(2) . . . . ?
B11 B6 B10 B12 36.54(17) . . . . ?
B5 B6 B10 B12 -100.20(19) . . . . ?
C1 B6 B10 B5 39.51(16) . . . . ?
C2 B6 B10 B5 97.35(18) . . . . ?
B11 B6 B10 B5 136.75(19) . . . . ?
B5 B9 B10 B6 36.87(17) . . . . ?
B12 B9 B10 B6 -100.8(2) . . . . ?
B8 B9 B10 B6 -62.8(2) . . . . ?
B4 B9 B10 B6 -0.9(2) . . . . ?
B5 B9 B10 B11 99.96(19) . . . . ?
B12 B9 B10 B11 -37.67(17) . . . . ?
B8 B9 B10 B11 0.3(2) . . . . ?
B4 B9 B10 B11 62.2(2) . . . . ?
B5 B9 B10 B12 137.63(19) . . . . ?
B8 B9 B10 B12 37.93(16) . . . . ?
B4 B9 B10 B12 99.91(19) . . . . ?
B12 B9 B10 B5 -137.63(19) . . . . ?
B8 B9 B10 B5 -99.71(18) . . . . ?
B4 B9 B10 B5 -37.72(17) . . . . ?
C1 B5 B10 B6 -40.18(17) . . . . ?
B9 B5 B10 B6 -138.78(19) . . . . ?
B4 B5 B10 B6 -100.69(19) . . . . ?
C1 B5 B10 B11 -1.9(2) . . . . ?
B9 B5 B10 B11 -100.48(19) . . . . ?
B6 B5 B10 B11 38.30(17) . . . . ?
B4 B5 B10 B11 -62.4(2) . . . . ?
C1 B5 B10 B9 98.60(18) . . . . ?
B6 B5 B10 B9 138.78(19) . . . . ?
B4 B5 B10 B9 38.09(16) . . . . ?
C1 B5 B10 B12 60.8(2) . . . . ?
B9 B5 B10 B12 -37.80(17) . . . . ?
B6 B5 B10 B12 100.98(19) . . . . ?
B4 B5 B10 B12 0.3(2) . . . . ?
C1 C2 B11 B6 38.75(17) . . . . ?
B7 C2 B11 B6 143.64(18) . . . . ?
Fe1 C2 B11 B6 114.24(19) . . . . ?
C1 C2 B11 B12 -64.3(2) . . . . ?
B7 C2 B11 B12 40.58(17) . . . . ?
B6 C2 B11 B12 -103.06(19) . . . . ?
Fe1 C2 B11 B12 11.2(2) . . . . ?
C1 C2 B11 B10 -1.4(2) . . . . ?
B7 C2 B11 B10 103.47(19) . . . . ?
B6 C2 B11 B10 -40.16(16) . . . . ?
Fe1 C2 B11 B10 74.1(2) . . . . ?
C1 C2 B11 B7 -104.89(19) . . . . ?
B6 C2 B11 B7 -143.64(18) . . . . ?
Fe1 C2 B11 B7 -29.40(17) . . . . ?
C1 B6 B11 C2 -34.35(15) . . . . ?
B10 B6 B11 C2 -134.01(18) . . . . ?
B5 B6 B11 C2 -95.09(18) . . . . ?
C1 B6 B11 B12 62.6(2) . . . . ?
C2 B6 B11 B12 96.93(19) . . . . ?
B10 B6 B11 B12 -37.07(17) . . . . ?
B5 B6 B11 B12 1.8(2) . . . . ?
C1 B6 B11 B10 99.66(19) . . . . ?
C2 B6 B11 B10 134.01(18) . . . . ?
B5 B6 B11 B10 38.92(17) . . . . ?
C1 B6 B11 B7 -2.3(2) . . . . ?
C2 B6 B11 B7 32.03(16) . . . . ?
B10 B6 B11 B7 -102.0(2) . . . . ?
B5 B6 B11 B7 -63.1(2) . . . . ?
B6 B10 B11 C2 40.43(16) . . . . ?
B9 B10 B11 C2 -60.5(2) . . . . ?
B12 B10 B11 C2 -98.47(18) . . . . ?
B5 B10 B11 C2 2.0(2) . . . . ?
B9 B10 B11 B6 -100.9(2) . . . . ?
B12 B10 B11 B6 -138.91(19) . . . . ?
B5 B10 B11 B6 -38.42(17) . . . . ?
B6 B10 B11 B12 138.91(19) . . . . ?
B9 B10 B11 B12 37.96(17) . . . . ?
B5 B10 B11 B12 100.49(19) . . . . ?
B6 B10 B11 B7 101.2(2) . . . . ?
B9 B10 B11 B7 0.2(2) . . . . ?
B12 B10 B11 B7 -37.73(17) . . . . ?
B5 B10 B11 B7 62.8(2) . . . . ?
B8 B7 B11 C2 96.00(18) . . . . ?
B12 B7 B11 C2 134.08(18) . . . . ?
Fe1 B7 B11 C2 25.41(15) . . . . ?
C2 B7 B11 B6 -32.99(16) . . . . ?
B8 B7 B11 B6 63.0(2) . . . . ?
B12 B7 B11 B6 101.1(2) . . . . ?
Fe1 B7 B11 B6 -7.6(2) . . . . ?
C2 B7 B11 B12 -134.08(18) . . . . ?
B8 B7 B11 B12 -38.09(16) . . . . ?
Fe1 B7 B11 B12 -108.68(18) . . . . ?
C2 B7 B11 B10 -96.6(2) . . . . ?
B8 B7 B11 B10 -0.6(2) . . . . ?
B12 B7 B11 B10 37.45(17) . . . . ?
Fe1 B7 B11 B10 -71.2(2) . . . . ?
C2 B11 B12 B10 99.84(19) . . . . ?
B6 B11 B12 B10 36.75(17) . . . . ?
B7 B11 B12 B10 138.78(19) . . . . ?
C2 B11 B12 B8 -1.2(2) . . . . ?
B6 B11 B12 B8 -64.3(2) . . . . ?
B10 B11 B12 B8 -101.01(19) . . . . ?
B7 B11 B12 B8 37.77(16) . . . . ?
C2 B11 B12 B9 62.0(2) . . . . ?
B6 B11 B12 B9 -1.1(2) . . . . ?
B10 B11 B12 B9 -37.82(17) . . . . ?
B7 B11 B12 B9 100.96(19) . . . . ?
C2 B11 B12 B7 -38.94(16) . . . . ?
B6 B11 B12 B7 -102.03(19) . . . . ?
B10 B11 B12 B7 -138.78(19) . . . . ?
B6 B10 B12 B11 -36.65(17) . . . . ?
B9 B10 B12 B11 -137.45(19) . . . . ?
B5 B10 B12 B11 -100.01(19) . . . . ?
B6 B10 B12 B8 62.7(2) . . . . ?
B11 B10 B12 B8 99.37(19) . . . . ?
B9 B10 B12 B8 -38.08(16) . . . . ?
B5 B10 B12 B8 -0.6(2) . . . . ?
B6 B10 B12 B9 100.8(2) . . . . ?
B11 B10 B12 B9 137.45(19) . . . . ?
B5 B10 B12 B9 37.44(17) . . . . ?
B6 B10 B12 B7 0.7(2) . . . . ?
B11 B10 B12 B7 37.32(17) . . . . ?
B9 B10 B12 B7 -100.13(19) . . . . ?
B5 B10 B12 B7 -62.7(2) . . . . ?
O1 B8 B12 B11 -152.65(18) . . . . ?
B7 B8 B12 B11 -38.66(17) . . . . ?
B4 B8 B12 B11 63.8(2) . . . . ?
B9 B8 B12 B11 101.01(19) . . . . ?
Fe1 B8 B12 B11 -7.8(2) . . . . ?
O1 B8 B12 B10 144.30(18) . . . . ?
B7 B8 B12 B10 -101.71(19) . . . . ?
B4 B8 B12 B10 0.8(2) . . . . ?
B9 B8 B12 B10 37.96(16) . . . . ?
Fe1 B8 B12 B10 -70.9(2) . . . . ?
O1 B8 B12 B9 106.3(2) . . . . ?
B7 B8 B12 B9 -139.67(18) . . . . ?
B4 B8 B12 B9 -37.18(17) . . . . ?
Fe1 B8 B12 B9 -108.84(17) . . . . ?
O1 B8 B12 B7 -114.0(2) . . . . ?
B4 B8 B12 B7 102.49(19) . . . . ?
B9 B8 B12 B7 139.67(18) . . . . ?
Fe1 B8 B12 B7 30.83(16) . . . . ?
B5 B9 B12 B11 -0.1(2) . . . . ?
B10 B9 B12 B11 37.88(17) . . . . ?
B8 B9 B12 B11 -99.41(19) . . . . ?
B4 B9 B12 B11 -63.9(2) . . . . ?
B5 B9 B12 B10 -38.00(17) . . . . ?
B8 B9 B12 B10 -137.29(18) . . . . ?
B4 B9 B12 B10 -101.81(19) . . . . ?
B5 B9 B12 B8 99.29(18) . . . . ?
B10 B9 B12 B8 137.29(18) . . . . ?
B4 B9 B12 B8 35.48(16) . . . . ?
B5 B9 B12 B7 63.8(2) . . . . ?
B10 B9 B12 B7 101.80(19) . . . . ?
B8 B9 B12 B7 -35.48(16) . . . . ?
B4 B9 B12 B7 0.0(2) . . . . ?
C2 B7 B12 B11 38.91(16) . . . . ?
B8 B7 B12 B11 136.57(19) . . . . ?
Fe1 B7 B12 B11 105.70(18) . . . . ?
C2 B7 B12 B10 1.8(2) . . . . ?
B8 B7 B12 B10 99.50(19) . . . . ?
B11 B7 B12 B10 -37.07(17) . . . . ?
Fe1 B7 B12 B10 68.6(2) . . . . ?
C2 B7 B12 B8 -97.67(18) . . . . ?
B11 B7 B12 B8 -136.57(19) . . . . ?
Fe1 B7 B12 B8 -30.88(15) . . . . ?
C2 B7 B12 B9 -61.6(2) . . . . ?
B8 B7 B12 B9 36.12(16) . . . . ?
B11 B7 B12 B9 -100.46(19) . . . . ?
Fe1 B7 B12 B9 5.2(2) . . . . ?
